data_4106251
loop_
_publ_author_name
'Yann Sarazin'
'Bo Liu'
'Thierry Roisnel'
'Laurent Maron'
'Jean-Fran\,cois Carpentier'

_publ_section_title
;
 Discrete, Solvent-Free Alkaline-Earth Metal Cations: Metal...Fluorine
 Interactions and ROP Catalytic Activity
;
_journal_name_full 'Journal of the American Chemical Society'
_journal_page_first 9069
_journal_page_last 9087
_journal_paper_doi 10.1021/ja2024977
_journal_volume 133
_journal_year 2011
_chemical_compound_source 'synthesis as described'
_chemical_formula_moiety 'C36 H2 B2 F30 N, C19 H32 N O2'
_chemical_formula_sum 'C55 H34 B2 F30 N2 O2'
_chemical_formula_weight 1346.46
_chemical_name_systematic
;
 ?
;
_space_group_IT_number 14
_symmetry_cell_setting monoclinic
_symmetry_Int_Tables_number 14
_symmetry_space_group_name_Hall '-P 2ybc'
_symmetry_space_group_name_H-M 'P 1 21/c 1'
_atom_sites_solution_hydrogens geom
_atom_sites_solution_primary direct
_atom_sites_solution_secondary difmap
_audit_conform_dict_location ftp://ftp.iucr.org/pub/cif_core.dic
_audit_conform_dict_name cif_core.dic
_audit_conform_dict_version 2.3
_audit_creation_date 2010-01-04T14:11:57-00:00
_audit_creation_method 'WinGX routine CIF_UPDATE'
_cell_angle_alpha 90
_cell_angle_beta 104.115(3)
_cell_angle_gamma 90
_cell_formula_units_Z 4
_cell_length_a 17.9641(19)
_cell_length_b 15.9684(15)
_cell_length_c 20.286(2)
_cell_measurement_reflns_used 6576
_cell_measurement_temperature 100(2)
_cell_measurement_theta_max 27.34
_cell_measurement_theta_min 2.11
_cell_measurement_wavelength 0.71073
_cell_volume 5643.5(10)
_computing_cell_refinement 'Bruker SMART (Bruker, 2002)'
_computing_data_collection 'Bruker SAINT (Bruker, 2002)'
_computing_data_reduction 'Bruker SAINT (Bruker, 2002)'
_computing_molecular_graphics 'Ortep-3 for Windows (Farrugia, 1997)'
_computing_publication_material 'WinGX publication routines (Farrugia, 1999)'
_computing_structure_refinement 'SHELXL-97 (Sheldrick, 1997)'
_computing_structure_solution 'SIR97 (Altomare et al., 1999)'
_diffrn_ambient_temperature 100(2)
_diffrn_detector 'CCD plate'
_diffrn_measured_fraction_theta_full 0.967
_diffrn_measured_fraction_theta_max 0.966
_diffrn_measurement_device_type 'APEXII, Bruker-AXS'
_diffrn_measurement_method 'CCD rotation images, thin slices'
_diffrn_radiation_monochromator graphite
_diffrn_radiation_probe x-ray
_diffrn_radiation_type MoK\a
_diffrn_radiation_wavelength 0.71073
_diffrn_reflns_av_R_equivalents 0.0561
_diffrn_reflns_av_unetI/netI 0.0593
_diffrn_reflns_limit_h_max 23
_diffrn_reflns_limit_h_min -23
_diffrn_reflns_limit_k_max 10
_diffrn_reflns_limit_k_min -20
_diffrn_reflns_limit_l_max 26
_diffrn_reflns_limit_l_min -26
_diffrn_reflns_number 47546
_diffrn_reflns_theta_full 25
_diffrn_reflns_theta_max 27.48
_diffrn_reflns_theta_min 3
_exptl_absorpt_coefficient_mu 0.164
_exptl_absorpt_correction_T_max 0.977
_exptl_absorpt_correction_T_min 0.755
_exptl_absorpt_correction_type multi-scan
_exptl_absorpt_process_details
;
  [Sheldrick, G.M. (2002). SADABS Bruker AXS Inc., Madison, Wisconsin, USA]
;
_exptl_crystal_colour colourless
_exptl_crystal_density_diffrn 1.585
_exptl_crystal_description prism
_exptl_crystal_F_000 2696
_exptl_crystal_size_max 0.57
_exptl_crystal_size_mid 0.33
_exptl_crystal_size_min 0.14
_platon_squeeze_details
;
;
_refine_diff_density_max 0.434
_refine_diff_density_min -0.384
_refine_diff_density_rms 0.08
_refine_ls_extinction_method none
_refine_ls_goodness_of_fit_ref 1.075
_refine_ls_hydrogen_treatment mixed
_refine_ls_matrix_type full
_refine_ls_number_parameters 830
_refine_ls_number_reflns 12516
_refine_ls_number_restraints 0
_refine_ls_restrained_S_all 1.075
_refine_ls_R_factor_all 0.0896
_refine_ls_R_factor_gt 0.0645
_refine_ls_shift/su_max 0.005
_refine_ls_shift/su_mean 0
_refine_ls_structure_factor_coef Fsqd
_refine_ls_weighting_details 'calc w=1/[\s^2^(Fo^2^)+(0.0028P)^2^+18.7492P] where P=(Fo^2^+2Fc^2^)/3'
_refine_ls_weighting_scheme calc
_refine_ls_wR_factor_gt 0.1397
_refine_ls_wR_factor_ref 0.1483
_reflns_number_gt 8648
_reflns_number_total 12516
_reflns_threshold_expression >2sigma(I)
_cod_data_source_file ja2024977_si_001_1.cif
_cod_data_source_block 1
_cod_original_sg_symbol_H-M 'P 21/c'
_cod_database_code 4106251

loop_
_symmetry_equiv_pos_as_xyz
'x, y, z'
'-x, y+1/2, -z+1/2'
'-x, -y, -z'
'x, -y-1/2, z-1/2'

loop_
_atom_site_label
_atom_site_type_symbol
_atom_site_fract_x
_atom_site_fract_y
_atom_site_fract_z
_atom_site_U_iso_or_equiv
_atom_site_adp_type
_atom_site_occupancy
_atom_site_symmetry_multiplicity
_atom_site_calc_flag
_atom_site_refinement_flags
B1 B 0.88789(19) 0.1364(2) 0.17311(16) 0.0144(7) Uani 1 1 d .
C1 C 0.90886(18) 0.1444(2) 0.25660(15) 0.0161(6) Uani 1 1 d .
C2 C 0.98498(19) 0.1359(2) 0.29316(16) 0.0190(7) Uani 1 1 d .
F2 F 1.03938(10) 0.11875(14) 0.25919(9) 0.0224(4) Uani 1 1 d .
C3 C 1.0103(2) 0.1422(2) 0.36310(16) 0.0240(8) Uani 1 1 d .
F3 F 1.08398(12) 0.12909(15) 0.39447(10) 0.0306(5) Uani 1 1 d .
C4 C 0.9570(2) 0.1621(2) 0.39991(16) 0.0246(8) Uani 1 1 d .
F4 F 0.97953(14) 0.16786(15) 0.46790(9) 0.0349(6) Uani 1 1 d .
C5 C 0.8824(2) 0.1765(2) 0.36672(16) 0.0214(7) Uani 1 1 d .
F5 F 0.83169(13) 0.20025(15) 0.40215(10) 0.0313(5) Uani 1 1 d .
C6 C 0.85979(19) 0.1676(2) 0.29688(16) 0.0183(7) Uani 1 1 d .
F6 F 0.78431(11) 0.18440(14) 0.26888(9) 0.0243(5) Uani 1 1 d .
C11 C 0.92884(18) 0.2214(2) 0.14904(14) 0.0169(7) Uani 1 1 d .
C12 C 0.99586(18) 0.2235(2) 0.12518(15) 0.0177(7) Uani 1 1 d .
F12 F 1.03339(11) 0.15265(13) 0.11753(9) 0.0221(4) Uani 1 1 d .
C13 C 1.02848(19) 0.2964(2) 0.10861(15) 0.0210(7) Uani 1 1 d .
F13 F 1.09210(11) 0.29374(15) 0.08539(10) 0.0272(5) Uani 1 1 d .
C14 C 0.9952(2) 0.3730(2) 0.11515(16) 0.0226(7) Uani 1 1 d .
F14 F 1.02562(12) 0.44477(14) 0.09894(10) 0.0300(5) Uani 1 1 d .
C15 C 0.93001(19) 0.3750(2) 0.13929(16) 0.0204(7) Uani 1 1 d .
F15 F 0.89604(12) 0.44856(13) 0.14693(10) 0.0270(5) Uani 1 1 d .
C16 C 0.89952(18) 0.3006(2) 0.15538(15) 0.0175(7) Uani 1 1 d .
F16 F 0.83625(11) 0.30872(13) 0.18149(9) 0.0223(4) Uani 1 1 d .
C21 C 0.91772(17) 0.0507(2) 0.14265(15) 0.0166(7) Uani 1 1 d .
C22 C 0.90700(18) 0.0429(2) 0.07211(15) 0.0180(7) Uani 1 1 d .
F22 F 0.87318(11) 0.10721(14) 0.03147(9) 0.0234(4) Uani 1 1 d .
C23 C 0.92905(19) -0.0252(2) 0.03994(15) 0.0204(7) Uani 1 1 d .
F23 F 0.91557(12) -0.02701(15) -0.02820(9) 0.0284(5) Uani 1 1 d .
C24 C 0.96504(19) -0.0914(2) 0.07819(17) 0.0215(7) Uani 1 1 d .
F24 F 0.98799(13) -0.15802(15) 0.04844(11) 0.0329(5) Uani 1 1 d .
C25 C 0.97594(18) -0.0881(2) 0.14770(17) 0.0208(7) Uani 1 1 d .
F25 F 1.00926(12) -0.15339(14) 0.18620(10) 0.0274(5) Uani 1 1 d .
C26 C 0.95188(18) -0.0192(2) 0.17804(15) 0.0172(7) Uani 1 1 d .
F26 F 0.96161(11) -0.02468(13) 0.24619(9) 0.0198(4) Uani 1 1 d .
N1 N 0.79647(15) 0.14507(19) 0.13812(13) 0.0183(6) Uani 1 1 d .
H1A H 0.7947 0.173 0.0981 0.022 Uiso 1 1 calc R
H1B H 0.7796 0.183 0.1654 0.022 Uiso 1 1 calc R
B2 B 0.7262(2) 0.0775(3) 0.11771(17) 0.0199(8) Uani 1 1 d .
C31 C 0.76023(18) -0.0178(2) 0.13357(15) 0.0180(7) Uani 1 1 d .
C32 C 0.76704(18) -0.0786(2) 0.08627(16) 0.0212(7) Uani 1 1 d .
F32 F 0.74878(11) -0.06098(14) 0.01886(9) 0.0261(5) Uani 1 1 d .
C33 C 0.7931(2) -0.1595(3) 0.10315(18) 0.0252(8) Uani 1 1 d .
F33 F 0.79772(13) -0.21401(15) 0.05377(11) 0.0360(6) Uani 1 1 d .
C34 C 0.8163(2) -0.1824(3) 0.17023(19) 0.0266(8) Uani 1 1 d .
F34 F 0.84323(14) -0.25942(15) 0.18786(12) 0.0384(6) Uani 1 1 d .
C35 C 0.81346(19) -0.1240(2) 0.21965(16) 0.0226(7) Uani 1 1 d .
F35 F 0.83884(12) -0.14356(15) 0.28556(10) 0.0303(5) Uani 1 1 d .
C36 C 0.78617(18) -0.0445(2) 0.20049(16) 0.0209(7) Uani 1 1 d .
F36 F 0.78545(11) 0.00966(13) 0.25166(9) 0.0234(4) Uani 1 1 d .
C41 C 0.66027(18) 0.0992(2) 0.16101(15) 0.0191(7) Uani 1 1 d .
C42 C 0.62256(19) 0.0425(2) 0.19416(17) 0.0237(8) Uani 1 1 d .
F42 F 0.63509(12) -0.04015(14) 0.19291(10) 0.0286(5) Uani 1 1 d .
C43 C 0.5695(2) 0.0657(3) 0.23070(17) 0.0272(8) Uani 1 1 d .
F43 F 0.53724(13) 0.00775(16) 0.26304(12) 0.0380(6) Uani 1 1 d .
C44 C 0.5496(2) 0.1483(3) 0.23375(19) 0.0304(9) Uani 1 1 d .
F44 F 0.49932(14) 0.17187(17) 0.26969(12) 0.0439(7) Uani 1 1 d .
C45 C 0.5817(2) 0.2067(3) 0.19911(18) 0.0274(8) Uani 1 1 d .
F45 F 0.56152(12) 0.28837(16) 0.20015(12) 0.0359(6) Uani 1 1 d .
C46 C 0.63492(19) 0.1813(3) 0.16453(16) 0.0240(8) Uani 1 1 d .
F46 F 0.66499(11) 0.24356(14) 0.13277(10) 0.0263(5) Uani 1 1 d .
C51 C 0.67997(18) 0.0923(2) 0.03709(15) 0.0199(7) Uani 1 1 d .
C52 C 0.62094(19) 0.0365(3) 0.00840(17) 0.0245(8) Uani 1 1 d .
F52 F 0.60577(11) -0.02797(15) 0.04643(10) 0.0293(5) Uani 1 1 d .
C53 C 0.57724(19) 0.0394(3) -0.05796(18) 0.0278(9) Uani 1 1 d .
F53 F 0.52349(12) -0.01900(18) -0.08133(11) 0.0408(6) Uani 1 1 d .
C54 C 0.5911(2) 0.1014(3) -0.10017(17) 0.0332(10) Uani 1 1 d .
F54 F 0.55080(13) 0.10530(19) -0.16514(10) 0.0464(7) Uani 1 1 d .
C55 C 0.6474(2) 0.1587(3) -0.07529(17) 0.0279(8) Uani 1 1 d .
F55 F 0.66127(14) 0.22117(16) -0.11591(10) 0.0380(6) Uani 1 1 d .
C56 C 0.68920(19) 0.1543(3) -0.00803(16) 0.0239(8) Uani 1 1 d .
F56 F 0.74192(12) 0.21682(14) 0.01112(10) 0.0276(5) Uani 1 1 d .
N61 N 0.72846(17) 0.0570(2) -0.29181(14) 0.0214(6) Uani 1 1 d .
H61 H 0.758(3) 0.089(3) -0.318(2) 0.05 Uiso 1 1 d .
C62 C 0.7666(2) -0.0252(2) -0.27124(18) 0.0263(8) Uani 1 1 d .
H62A H 0.7777 -0.0529 -0.3115 0.032 Uiso 1 1 calc R
H62B H 0.7315 -0.0619 -0.2535 0.032 Uiso 1 1 calc R
C63 C 0.8410(2) -0.0138(3) -0.21687(18) 0.0287(8) Uani 1 1 d .
H63A H 0.8636 -0.0693 -0.2023 0.034 Uiso 1 1 calc R
H63B H 0.8781 0.0178 -0.2362 0.034 Uiso 1 1 calc R
O64 O 0.82816(15) 0.03001(19) -0.15967(12) 0.0323(6) Uani 1 1 d .
C65 C 0.8005(2) 0.1117(3) -0.17845(18) 0.0299(9) Uani 1 1 d .
H65A H 0.838 0.1422 -0.1981 0.036 Uiso 1 1 calc R
H65B H 0.7949 0.1426 -0.1376 0.036 Uiso 1 1 calc R
C66 C 0.7236(2) 0.1080(3) -0.23007(17) 0.0253(8) Uani 1 1 d .
H66A H 0.6849 0.0828 -0.2087 0.03 Uiso 1 1 calc R
H66B H 0.7066 0.1656 -0.2445 0.03 Uiso 1 1 calc R
C67 C 0.6486(2) 0.0471(3) -0.33847(17) 0.0256(8) Uani 1 1 d .
H67A H 0.6138 0.0236 -0.3122 0.031 Uiso 1 1 calc R
H67B H 0.6288 0.1029 -0.3555 0.031 Uiso 1 1 calc R
C68 C 0.6484(2) -0.0091(3) -0.39783(16) 0.0240(8) Uani 1 1 d .
C69 C 0.6868(2) 0.0167(2) -0.44659(16) 0.0223(7) Uani 1 1 d .
C70 C 0.68767(19) -0.0335(2) -0.50270(16) 0.0223(7) Uani 1 1 d .
C71 C 0.6470(2) -0.1087(2) -0.50763(17) 0.0252(8) Uani 1 1 d .
H71 H 0.6465 -0.1436 -0.5456 0.03 Uiso 1 1 calc R
C72 C 0.6072(2) -0.1361(3) -0.46099(17) 0.0260(8) Uani 1 1 d .
C73 C 0.6090(2) -0.0840(3) -0.40517(17) 0.0253(8) Uani 1 1 d .
H73 H 0.5827 -0.1004 -0.3719 0.03 Uiso 1 1 calc R
O74 O 0.72322(15) 0.09304(17) -0.43213(12) 0.0273(6) Uani 1 1 d .
H74 H 0.7454 0.1053 -0.4629 0.041 Uiso 1 1 calc R
C75 C 0.7285(2) -0.0071(3) -0.55830(18) 0.0273(8) Uani 1 1 d .
C76 C 0.8147(2) 0.0081(3) -0.5275(2) 0.0361(10) Uani 1 1 d .
H76A H 0.8405 0.0186 -0.564 0.054 Uiso 1 1 calc R
H76B H 0.8373 -0.0415 -0.5017 0.054 Uiso 1 1 calc R
H76C H 0.8212 0.0567 -0.4971 0.054 Uiso 1 1 calc R
C77 C 0.6893(2) 0.0714(3) -0.59474(18) 0.0318(9) Uani 1 1 d .
H77A H 0.6978 0.1186 -0.563 0.048 Uiso 1 1 calc R
H77B H 0.6341 0.061 -0.6111 0.048 Uiso 1 1 calc R
H77C H 0.7111 0.0845 -0.6334 0.048 Uiso 1 1 calc R
C78 C 0.7230(3) -0.0756(3) -0.6125(2) 0.0447(12) Uani 1 1 d .
H78A H 0.7507 -0.0575 -0.6461 0.067 Uiso 1 1 calc R
H78B H 0.6689 -0.0853 -0.6352 0.067 Uiso 1 1 calc R
H78C H 0.7458 -0.1275 -0.5909 0.067 Uiso 1 1 calc R
C79 C 0.5595(2) -0.2168(3) -0.47048(19) 0.0311(9) Uani 1 1 d .
C80 C 0.4743(2) -0.1927(4) -0.4860(3) 0.0531(14) Uani 1 1 d .
H80A H 0.4638 -0.163 -0.4469 0.08 Uiso 1 1 calc R
H80B H 0.4427 -0.2434 -0.4949 0.08 Uiso 1 1 calc R
H80C H 0.4618 -0.1562 -0.526 0.08 Uiso 1 1 calc R
C81 C 0.5737(3) -0.2714(3) -0.5278(2) 0.0495(13) Uani 1 1 d .
H81A H 0.5447 -0.3237 -0.5298 0.074 Uiso 1 1 calc R
H81B H 0.6286 -0.284 -0.5194 0.074 Uiso 1 1 calc R
H81C H 0.5569 -0.2415 -0.5711 0.074 Uiso 1 1 calc R
C82 C 0.5811(2) -0.2704(3) -0.4046(2) 0.0352(9) Uani 1 1 d .
H82A H 0.5677 -0.2398 -0.3673 0.053 Uiso 1 1 calc R
H82B H 0.6364 -0.2817 -0.3931 0.053 Uiso 1 1 calc R
H82C H 0.5529 -0.3235 -0.412 0.053 Uiso 1 1 calc R

loop_
_atom_site_aniso_label
_atom_site_aniso_U_11
_atom_site_aniso_U_22
_atom_site_aniso_U_33
_atom_site_aniso_U_23
_atom_site_aniso_U_13
_atom_site_aniso_U_12
B1 0.0132(16) 0.018(2) 0.0111(15) -0.0019(13) 0.0016(12) 0.0018(14)
C1 0.0211(16) 0.0158(18) 0.0117(13) 0.0009(12) 0.0042(12) -0.0011(13)
C2 0.0230(17) 0.0184(19) 0.0158(15) 0.0006(13) 0.0048(12) -0.0024(14)
F2 0.0168(9) 0.0299(13) 0.0190(9) -0.0017(8) 0.0015(7) -0.0002(8)
C3 0.0229(17) 0.027(2) 0.0174(16) 0.0040(14) -0.0046(13) -0.0042(15)
F3 0.0288(11) 0.0340(14) 0.0214(10) 0.0036(9) -0.0087(8) -0.0026(10)
C4 0.040(2) 0.022(2) 0.0103(14) 0.0015(13) 0.0018(14) -0.0031(16)
F4 0.0563(15) 0.0360(14) 0.0095(9) -0.0010(9) 0.0027(9) -0.0119(11)
C5 0.0325(19) 0.0178(19) 0.0171(15) -0.0022(13) 0.0122(14) -0.0065(15)
F5 0.0436(13) 0.0351(14) 0.0218(10) -0.0061(9) 0.0204(9) -0.0061(10)
C6 0.0212(16) 0.0181(19) 0.0162(15) 0.0031(13) 0.0056(12) -0.0014(13)
F6 0.0193(10) 0.0326(13) 0.0227(10) -0.0035(9) 0.0088(8) 0.0008(9)
C11 0.0165(15) 0.0237(19) 0.0091(13) 0.0009(12) 0.0003(11) 0.0018(13)
C12 0.0160(15) 0.0239(19) 0.0122(14) -0.0029(12) 0.0014(11) 0.0011(13)
F12 0.0190(9) 0.0251(12) 0.0243(10) -0.0028(8) 0.0095(8) 0.0022(8)
C13 0.0185(16) 0.032(2) 0.0120(14) 0.0006(13) 0.0032(12) -0.0041(15)
F13 0.0229(10) 0.0407(14) 0.0214(10) -0.0012(9) 0.0118(8) -0.0077(9)
C14 0.0267(18) 0.025(2) 0.0150(15) 0.0031(13) 0.0026(13) -0.0093(15)
F14 0.0350(12) 0.0273(13) 0.0287(11) 0.0045(9) 0.0099(9) -0.0117(10)
C15 0.0217(17) 0.022(2) 0.0153(15) 0.0039(13) 0.0006(12) 0.0010(14)
F15 0.0308(11) 0.0195(12) 0.0294(11) 0.0015(9) 0.0052(9) 0.0028(9)
C16 0.0173(15) 0.0222(19) 0.0126(14) -0.0010(12) 0.0031(12) 0.0000(13)
F16 0.0202(10) 0.0238(12) 0.0245(10) 0.0003(8) 0.0090(8) 0.0018(8)
C21 0.0136(14) 0.0218(19) 0.0154(14) 0.0004(12) 0.0053(11) 0.0029(13)
C22 0.0150(15) 0.0221(19) 0.0167(15) 0.0033(13) 0.0036(12) 0.0011(13)
F22 0.0275(10) 0.0296(12) 0.0127(8) 0.0030(8) 0.0043(7) 0.0069(9)
C23 0.0184(16) 0.030(2) 0.0149(14) -0.0005(13) 0.0083(12) 0.0009(14)
F23 0.0369(12) 0.0367(14) 0.0137(9) -0.0023(9) 0.0099(8) 0.0031(10)
C24 0.0215(17) 0.021(2) 0.0234(16) -0.0034(14) 0.0084(13) 0.0025(14)
F24 0.0424(13) 0.0273(13) 0.0327(12) -0.0051(9) 0.0163(10) 0.0110(10)
C25 0.0163(16) 0.024(2) 0.0223(16) 0.0034(14) 0.0047(13) 0.0034(14)
F25 0.0301(11) 0.0225(12) 0.0286(11) 0.0030(9) 0.0051(9) 0.0099(9)
C26 0.0152(15) 0.024(2) 0.0120(14) -0.0001(13) 0.0024(11) -0.0010(13)
F26 0.0235(10) 0.0207(11) 0.0143(8) 0.0030(7) 0.0028(7) 0.0028(8)
N1 0.0165(13) 0.0234(17) 0.0153(12) 0.0003(11) 0.0044(10) 0.0006(12)
B2 0.0155(17) 0.033(2) 0.0110(15) -0.0028(15) 0.0031(13) 0.0010(16)
C31 0.0128(14) 0.024(2) 0.0170(15) -0.0023(13) 0.0038(12) -0.0022(13)
C32 0.0150(15) 0.031(2) 0.0169(15) -0.0004(14) 0.0028(12) 0.0005(14)
F32 0.0247(10) 0.0376(14) 0.0159(9) -0.0041(9) 0.0049(8) 0.0060(9)
C33 0.0223(17) 0.027(2) 0.0274(18) -0.0019(15) 0.0084(14) 0.0044(15)
F33 0.0432(13) 0.0328(15) 0.0336(12) -0.0071(10) 0.0123(10) 0.0113(11)
C34 0.0228(18) 0.025(2) 0.0342(19) 0.0027(16) 0.0104(15) 0.0061(15)
F34 0.0493(15) 0.0273(14) 0.0416(13) 0.0087(10) 0.0165(11) 0.0157(11)
C35 0.0189(16) 0.030(2) 0.0196(16) 0.0059(14) 0.0068(13) -0.0006(15)
F35 0.0319(12) 0.0375(14) 0.0216(10) 0.0101(9) 0.0064(9) 0.0027(10)
C36 0.0177(16) 0.030(2) 0.0176(15) 0.0001(14) 0.0087(12) -0.0027(14)
F36 0.0264(10) 0.0283(12) 0.0153(9) -0.0012(8) 0.0049(8) -0.0053(9)
C41 0.0138(15) 0.030(2) 0.0141(14) -0.0067(13) 0.0040(12) -0.0021(14)
C42 0.0176(16) 0.030(2) 0.0236(16) -0.0114(15) 0.0050(13) -0.0062(15)
F42 0.0252(11) 0.0299(13) 0.0339(11) -0.0065(9) 0.0134(9) -0.0052(9)
C43 0.0214(17) 0.039(2) 0.0242(17) -0.0098(16) 0.0123(14) -0.0124(16)
F43 0.0381(13) 0.0390(15) 0.0460(13) -0.0164(11) 0.0276(11) -0.0180(11)
C44 0.0226(18) 0.044(3) 0.0297(19) -0.0181(17) 0.0156(15) -0.0076(17)
F44 0.0388(13) 0.0537(18) 0.0510(15) -0.0239(12) 0.0340(12) -0.0095(12)
C45 0.0221(17) 0.035(2) 0.0253(17) -0.0117(16) 0.0063(14) -0.0006(16)
F45 0.0271(11) 0.0409(16) 0.0443(13) -0.0130(11) 0.0178(10) 0.0018(10)
C46 0.0149(16) 0.039(2) 0.0184(15) -0.0030(15) 0.0049(12) 0.0000(15)
F46 0.0224(10) 0.0310(13) 0.0276(10) 0.0026(9) 0.0105(8) 0.0053(9)
C51 0.0156(15) 0.030(2) 0.0149(14) -0.0057(13) 0.0056(12) 0.0041(14)
C52 0.0161(16) 0.038(2) 0.0196(16) -0.0076(15) 0.0052(13) 0.0034(15)
F52 0.0186(10) 0.0435(15) 0.0258(10) -0.0085(10) 0.0055(8) -0.0037(9)
C53 0.0147(16) 0.045(3) 0.0233(17) -0.0141(16) 0.0033(13) 0.0049(16)
F53 0.0183(10) 0.0695(19) 0.0312(12) -0.0234(12) -0.0007(9) 0.0016(11)
C54 0.0234(18) 0.058(3) 0.0148(16) -0.0134(17) -0.0023(13) 0.0159(19)
F54 0.0360(13) 0.078(2) 0.0172(10) -0.0132(11) -0.0079(9) 0.0214(13)
C55 0.032(2) 0.036(2) 0.0163(16) -0.0012(15) 0.0058(14) 0.0140(17)
F55 0.0480(14) 0.0438(16) 0.0191(10) 0.0026(10) 0.0019(9) 0.0144(12)
C56 0.0201(17) 0.032(2) 0.0182(16) -0.0060(14) 0.0021(13) 0.0083(15)
F56 0.0303(11) 0.0308(13) 0.0196(10) 0.0004(8) 0.0022(8) 0.0021(9)
N61 0.0223(15) 0.0228(17) 0.0196(14) -0.0015(12) 0.0060(11) -0.0008(12)
C62 0.033(2) 0.023(2) 0.0249(17) 0.0016(15) 0.0096(15) 0.0081(16)
C63 0.0262(19) 0.033(2) 0.0276(18) 0.0040(16) 0.0075(15) 0.0051(16)
O64 0.0318(14) 0.0436(19) 0.0202(12) 0.0062(12) 0.0034(10) 0.0065(13)
C65 0.034(2) 0.034(2) 0.0192(16) -0.0001(15) 0.0027(15) -0.0014(17)
C66 0.0279(19) 0.027(2) 0.0198(16) -0.0029(14) 0.0045(14) 0.0027(16)
C67 0.0210(17) 0.036(2) 0.0202(16) -0.0017(15) 0.0053(13) 0.0041(16)
C68 0.0230(17) 0.032(2) 0.0167(15) -0.0010(14) 0.0051(13) 0.0015(15)
C69 0.0234(17) 0.024(2) 0.0196(15) -0.0043(14) 0.0059(13) -0.0051(15)
C70 0.0223(17) 0.027(2) 0.0190(15) 0.0012(14) 0.0077(13) 0.0003(15)
C71 0.0260(18) 0.028(2) 0.0225(17) -0.0044(15) 0.0086(14) -0.0048(16)
C72 0.0230(18) 0.033(2) 0.0224(17) 0.0014(15) 0.0073(14) -0.0029(16)
C73 0.0245(18) 0.035(2) 0.0189(16) 0.0027(15) 0.0098(14) -0.0017(16)
O74 0.0329(14) 0.0269(16) 0.0240(13) -0.0026(11) 0.0106(11) -0.0087(11)
C75 0.0299(19) 0.032(2) 0.0243(17) 0.0008(15) 0.0157(15) -0.0032(16)
C76 0.031(2) 0.043(3) 0.040(2) 0.0162(19) 0.0202(17) 0.0028(19)
C77 0.034(2) 0.042(3) 0.0206(17) 0.0042(16) 0.0087(15) -0.0046(18)
C78 0.072(3) 0.042(3) 0.034(2) -0.0084(19) 0.038(2) -0.010(2)
C79 0.029(2) 0.037(3) 0.0278(19) 0.0000(16) 0.0067(15) -0.0106(17)
C80 0.028(2) 0.063(4) 0.065(3) 0.015(3) 0.003(2) -0.016(2)
C81 0.072(3) 0.043(3) 0.036(2) -0.009(2) 0.018(2) -0.031(3)
C82 0.039(2) 0.036(3) 0.035(2) 0.0021(18) 0.0176(18) -0.0064(19)

loop_
_atom_type_symbol
_atom_type_description
_atom_type_scat_dispersion_real
_atom_type_scat_dispersion_imag
_atom_type_scat_source
C C 0.0033 0.0016 'International Tables Vol C Tables 4.2.6.8 and 6.1.1.4'
H H 0 0 'International Tables Vol C Tables 4.2.6.8 and 6.1.1.4'
B B 0.0013 0.0007 'International Tables Vol C Tables 4.2.6.8 and 6.1.1.4'
N N 0.0061 0.0033 'International Tables Vol C Tables 4.2.6.8 and 6.1.1.4'
O O 0.0106 0.006 'International Tables Vol C Tables 4.2.6.8 and 6.1.1.4'
F F 0.0171 0.0103 'International Tables Vol C Tables 4.2.6.8 and 6.1.1.4'
Cl Cl 0.1484 0.1585 'International Tables Vol C Tables 4.2.6.8 and 6.1.1.4'

loop_
_geom_angle_atom_site_label_1
_geom_angle_atom_site_label_2
_geom_angle_atom_site_label_3
_geom_angle
N1 B1 C21 107.1(2)
N1 B1 C1 113.3(2)
C21 B1 C1 115.9(3)
N1 B1 C11 105.8(2)
C21 B1 C11 111.0(2)
C1 B1 C11 103.3(2)
C6 C1 C2 113.2(3)
C6 C1 B1 127.3(3)
C2 C1 B1 119.2(3)
F2 C2 C3 116.0(3)
F2 C2 C1 119.0(3)
C3 C2 C1 125.0(3)
F3 C3 C2 121.1(3)
F3 C3 C4 120.8(3)
C2 C3 C4 118.1(3)
F4 C4 C5 120.6(3)
F4 C4 C3 119.6(3)
C5 C4 C3 119.8(3)
F5 C5 C4 119.7(3)
F5 C5 C6 120.6(3)
C4 C5 C6 119.7(3)
F6 C6 C5 114.9(3)
F6 C6 C1 121.1(3)
C5 C6 C1 124.0(3)
C16 C11 C12 112.8(3)
C16 C11 B1 120.6(3)
C12 C11 B1 126.5(3)
F12 C12 C13 115.2(3)
F12 C12 C11 121.1(3)
C13 C12 C11 123.7(3)
F13 C13 C12 120.6(3)
F13 C13 C14 119.2(3)
C12 C13 C14 120.2(3)
F14 C14 C15 120.0(3)
F14 C14 C13 121.3(3)
C15 C14 C13 118.7(3)
F15 C15 C14 120.6(3)
F15 C15 C16 120.4(3)
C14 C15 C16 119.0(3)
F16 C16 C15 115.0(3)
F16 C16 C11 119.4(3)
C15 C16 C11 125.5(3)
C26 C21 C22 112.9(3)
C26 C21 B1 128.3(3)
C22 C21 B1 118.8(3)
F22 C22 C23 116.5(3)
F22 C22 C21 118.7(3)
C23 C22 C21 124.8(3)
F23 C23 C22 120.3(3)
F23 C23 C24 120.4(3)
C22 C23 C24 119.4(3)
F24 C24 C25 120.7(3)
F24 C24 C23 120.7(3)
C25 C24 C23 118.5(3)
F25 C25 C24 119.6(3)
F25 C25 C26 120.0(3)
C24 C25 C26 120.4(3)
F26 C26 C25 115.3(3)
F26 C26 C21 120.7(3)
C25 C26 C21 123.9(3)
B1 N1 B2 133.5(3)
B1 N1 H1A 103.8
B2 N1 H1A 103.8
B1 N1 H1B 103.8
B2 N1 H1B 103.8
H1A N1 H1B 105.4
N1 B2 C31 109.6(3)
N1 B2 C51 109.0(3)
C31 B2 C51 113.4(3)
N1 B2 C41 109.4(3)
C31 B2 C41 111.5(3)
C51 B2 C41 103.8(3)
C36 C31 C32 113.2(3)
C36 C31 B2 119.7(3)
C32 C31 B2 127.1(3)
F32 C32 C33 115.2(3)
F32 C32 C31 120.7(3)
C33 C32 C31 124.1(3)
F33 C33 C34 120.5(4)
F33 C33 C32 119.8(3)
C34 C33 C32 119.7(3)
F34 C34 C33 120.8(3)
F34 C34 C35 120.1(3)
C33 C34 C35 119.0(4)
F35 C35 C34 120.3(3)
F35 C35 C36 120.4(3)
C34 C35 C36 119.3(3)
F36 C36 C35 116.1(3)
F36 C36 C31 119.2(3)
C35 C36 C31 124.6(3)
C46 C41 C42 112.4(3)
C46 C41 B2 120.2(3)
C42 C41 B2 127.4(3)
F42 C42 C43 114.3(3)
F42 C42 C41 121.7(3)
C43 C42 C41 124.0(4)
F43 C43 C44 119.4(3)
F43 C43 C42 120.6(4)
C44 C43 C42 120.0(3)
F44 C44 C43 120.7(4)
F44 C44 C45 120.5(4)
C43 C44 C45 118.8(3)
F45 C45 C44 119.8(3)
F45 C45 C46 120.9(4)
C44 C45 C46 119.3(4)
F46 C46 C45 115.4(4)
F46 C46 C41 119.2(3)
C45 C46 C41 125.4(4)
C56 C51 C52 112.4(3)
C56 C51 B2 129.8(3)
C52 C51 B2 117.8(3)
F52 C52 C53 115.8(3)
F52 C52 C51 119.0(3)
C53 C52 C51 125.2(4)
F53 C53 C54 120.4(3)
F53 C53 C52 120.5(4)
C54 C53 C52 119.1(4)
F54 C54 C55 120.4(4)
F54 C54 C53 120.7(4)
C55 C54 C53 118.9(3)
F55 C55 C54 119.9(3)
F55 C55 C56 119.9(4)
C54 C55 C56 120.2(4)
F56 C56 C51 121.4(3)
F56 C56 C55 114.4(3)
C51 C56 C55 124.2(4)
C62 N61 C66 110.9(3)
C62 N61 C67 112.4(3)
C66 N61 C67 109.6(3)
C62 N61 H61 109(3)
C66 N61 H61 108(3)
C67 N61 H61 106(3)
N61 C62 C63 111.0(3)
N61 C62 H62A 109.4
C63 C62 H62A 109.4
N61 C62 H62B 109.4
C63 C62 H62B 109.4
H62A C62 H62B 108
O64 C63 C62 111.2(3)
O64 C63 H63A 109.4
C62 C63 H63A 109.4
O64 C63 H63B 109.4
C62 C63 H63B 109.4
H63A C63 H63B 108
C65 O64 C63 110.5(3)
O64 C65 C66 110.5(3)
O64 C65 H65A 109.5
C66 C65 H65A 109.5
O64 C65 H65B 109.5
C66 C65 H65B 109.5
H65A C65 H65B 108.1
N61 C66 C65 111.4(3)
N61 C66 H66A 109.3
C65 C66 H66A 109.3
N61 C66 H66B 109.3
C65 C66 H66B 109.3
H66A C66 H66B 108
C68 C67 N61 112.2(3)
C68 C67 H67A 109.2
N61 C67 H67A 109.2
C68 C67 H67B 109.2
N61 C67 H67B 109.2
H67A C67 H67B 107.9
C73 C68 C69 120.5(3)
C73 C68 C67 120.3(3)
C69 C68 C67 119.1(3)
O74 C69 C70 125.5(3)
O74 C69 C68 113.6(3)
C70 C69 C68 120.9(3)
C69 C70 C71 116.3(3)
C69 C70 C75 122.7(3)
C71 C70 C75 121.0(3)
C72 C71 C70 124.7(3)
C72 C71 H71 117.6
C70 C71 H71 117.6
C71 C72 C73 116.8(4)
C71 C72 C79 123.0(3)
C73 C72 C79 120.2(3)
C68 C73 C72 120.8(3)
C68 C73 H73 119.6
C72 C73 H73 119.6
C69 O74 H74 109.5
C77 C75 C78 107.1(3)
C77 C75 C76 111.4(3)
C78 C75 C76 106.6(3)
C77 C75 C70 109.3(3)
C78 C75 C70 111.7(3)
C76 C75 C70 110.8(3)
C75 C76 H76A 109.5
C75 C76 H76B 109.5
H76A C76 H76B 109.5
C75 C76 H76C 109.5
H76A C76 H76C 109.5
H76B C76 H76C 109.5
C75 C77 H77A 109.5
C75 C77 H77B 109.5
H77A C77 H77B 109.5
C75 C77 H77C 109.5
H77A C77 H77C 109.5
H77B C77 H77C 109.5
C75 C78 H78A 109.5
C75 C78 H78B 109.5
H78A C78 H78B 109.5
C75 C78 H78C 109.5
H78A C78 H78C 109.5
H78B C78 H78C 109.5
C81 C79 C72 112.6(3)
C81 C79 C80 109.4(4)
C72 C79 C80 108.3(4)
C81 C79 C82 106.7(4)
C72 C79 C82 109.9(3)
C80 C79 C82 110.0(3)
C79 C80 H80A 109.5
C79 C80 H80B 109.5
H80A C80 H80B 109.5
C79 C80 H80C 109.5
H80A C80 H80C 109.5
H80B C80 H80C 109.5
C79 C81 H81A 109.5
C79 C81 H81B 109.5
H81A C81 H81B 109.5
C79 C81 H81C 109.5
H81A C81 H81C 109.5
H81B C81 H81C 109.5
C79 C82 H82A 109.5
C79 C82 H82B 109.5
H82A C82 H82B 109.5
C79 C82 H82C 109.5
H82A C82 H82C 109.5
H82B C82 H82C 109.5

loop_
_geom_bond_atom_site_label_1
_geom_bond_atom_site_label_2
_geom_bond_distance
B1 N1 1.628(4)
B1 C21 1.644(5)
B1 C1 1.648(4)
B1 C11 1.673(5)
C1 C6 1.390(4)
C1 C2 1.394(4)
C2 F2 1.354(4)
C2 C3 1.384(4)
C3 F3 1.337(4)
C3 C4 1.387(5)
C4 F4 1.342(4)
C4 C5 1.365(5)
C5 F5 1.345(4)
C5 C6 1.383(4)
C6 F6 1.363(4)
C11 C16 1.387(5)
C11 C12 1.403(4)
C12 F12 1.346(4)
C12 C13 1.381(5)
C13 F13 1.339(4)
C13 C14 1.383(5)
C14 F14 1.344(4)
C14 C15 1.376(5)
C15 F15 1.349(4)
C15 C16 1.381(5)
C16 F16 1.372(3)
C21 C26 1.388(5)
C21 C22 1.402(4)
C22 F22 1.363(4)
C22 C23 1.375(5)
C23 F23 1.344(3)
C23 C24 1.376(5)
C24 F24 1.336(4)
C24 C25 1.376(5)
C25 F25 1.352(4)
C25 C26 1.380(5)
C26 F26 1.353(3)
N1 B2 1.635(5)
N1 H1A 0.92
N1 H1B 0.92
B2 C31 1.642(6)
B2 C51 1.661(5)
B2 C41 1.674(5)
C31 C36 1.391(4)
C31 C32 1.391(5)
C32 F32 1.356(4)
C32 C33 1.389(5)
C33 F33 1.345(4)
C33 C34 1.372(5)
C34 F34 1.338(4)
C34 C35 1.379(5)
C35 F35 1.340(4)
C35 C36 1.382(5)
C36 F36 1.354(4)
C41 C46 1.395(5)
C41 C42 1.397(5)
C42 F42 1.340(4)
C42 C43 1.392(5)
C43 F43 1.345(4)
C43 C44 1.373(6)
C44 F44 1.345(4)
C44 C45 1.377(6)
C45 F45 1.355(5)
C45 C46 1.378(5)
C46 F46 1.366(4)
C51 C56 1.385(5)
C51 C52 1.398(5)
C52 F52 1.353(4)
C52 C53 1.384(5)
C53 F53 1.343(5)
C53 C54 1.371(6)
C54 F54 1.342(4)
C54 C55 1.365(6)
C55 F55 1.356(5)
C55 C56 1.390(5)
C56 F56 1.366(4)
N61 C62 1.492(5)
N61 C66 1.515(4)
N61 C67 1.522(4)
N61 H61 0.97(5)
C62 C63 1.523(5)
C62 H62A 0.99
C62 H62B 0.99
C63 O64 1.421(4)
C63 H63A 0.99
C63 H63B 0.99
O64 C65 1.415(5)
C65 C66 1.518(5)
C65 H65A 0.99
C65 H65B 0.99
C66 H66A 0.99
C66 H66B 0.99
C67 C68 1.501(5)
C67 H67A 0.99
C67 H67B 0.99
C68 C73 1.380(5)
C68 C69 1.398(5)
C69 O74 1.381(4)
C69 C70 1.396(5)
C70 C71 1.396(5)
C70 C75 1.547(4)
C71 C72 1.389(5)
C71 H71 0.95
C72 C73 1.399(5)
C72 C79 1.534(6)
C73 H73 0.95
O74 H74 0.84
C75 C77 1.536(6)
C75 C78 1.537(5)
C75 C76 1.541(5)
C76 H76A 0.98
C76 H76B 0.98
C76 H76C 0.98
C77 H77A 0.98
C77 H77B 0.98
C77 H77C 0.98
C78 H78A 0.98
C78 H78B 0.98
C78 H78C 0.98
C79 C81 1.524(6)
C79 C80 1.535(6)
C79 C82 1.554(6)
C80 H80A 0.98
C80 H80B 0.98
C80 H80C 0.98
C81 H81A 0.98
C81 H81B 0.98
C81 H81C 0.98
C82 H82A 0.98
C82 H82B 0.98
C82 H82C 0.98

loop_
_geom_torsion_atom_site_label_1
_geom_torsion_atom_site_label_2
_geom_torsion_atom_site_label_3
_geom_torsion_atom_site_label_4
_geom_torsion
N1 B1 C1 C6 -8.8(5)
C21 B1 C1 C6 -133.2(4)
C11 B1 C1 C6 105.1(4)
N1 B1 C1 C2 178.4(3)
C21 B1 C1 C2 54.0(4)
C11 B1 C1 C2 -67.7(4)
C6 C1 C2 F2 -175.8(3)
B1 C1 C2 F2 -2.0(5)
C6 C1 C2 C3 5.4(5)
B1 C1 C2 C3 179.2(3)
F2 C2 C3 F3 -2.2(5)
C1 C2 C3 F3 176.6(3)
F2 C2 C3 C4 178.2(3)
C1 C2 C3 C4 -2.9(6)
F3 C3 C4 F4 -0.2(5)
C2 C3 C4 F4 179.3(3)
F3 C3 C4 C5 179.0(3)
C2 C3 C4 C5 -1.5(5)
F4 C4 C5 F5 2.9(5)
C3 C4 C5 F5 -176.3(3)
F4 C4 C5 C6 -177.9(3)
C3 C4 C5 C6 2.9(5)
F5 C5 C6 F6 -0.1(5)
C4 C5 C6 F6 -179.3(3)
F5 C5 C6 C1 179.1(3)
C4 C5 C6 C1 -0.1(5)
C2 C1 C6 F6 175.4(3)
B1 C1 C6 F6 2.2(5)
C2 C1 C6 C5 -3.8(5)
B1 C1 C6 C5 -177.0(3)
N1 B1 C11 C16 49.2(3)
C21 B1 C11 C16 165.1(3)
C1 B1 C11 C16 -70.0(3)
N1 B1 C11 C12 -134.8(3)
C21 B1 C11 C12 -18.9(4)
C1 B1 C11 C12 106.0(3)
C16 C11 C12 F12 178.3(3)
B1 C11 C12 F12 2.1(5)
C16 C11 C12 C13 -1.1(4)
B1 C11 C12 C13 -177.3(3)
F12 C12 C13 F13 1.3(4)
C11 C12 C13 F13 -179.3(3)
F12 C12 C13 C14 -179.4(3)
C11 C12 C13 C14 0.1(5)
F13 C13 C14 F14 -0.3(5)
C12 C13 C14 F14 -179.6(3)
F13 C13 C14 C15 -179.8(3)
C12 C13 C14 C15 0.9(5)
F14 C14 C15 F15 0.0(5)
C13 C14 C15 F15 179.5(3)
F14 C14 C15 C16 179.7(3)
C13 C14 C15 C16 -0.8(5)
F15 C15 C16 F16 -2.6(4)
C14 C15 C16 F16 177.6(3)
F15 C15 C16 C11 179.3(3)
C14 C15 C16 C11 -0.4(5)
C12 C11 C16 F16 -176.7(3)
B1 C11 C16 F16 -0.2(4)
C12 C11 C16 C15 1.3(4)
B1 C11 C16 C15 177.8(3)
N1 B1 C21 C26 -120.8(3)
C1 B1 C21 C26 6.7(5)
C11 B1 C21 C26 124.2(3)
N1 B1 C21 C22 57.4(4)
C1 B1 C21 C22 -175.1(3)
C11 B1 C21 C22 -57.6(4)
C26 C21 C22 F22 179.3(3)
B1 C21 C22 F22 0.9(4)
C26 C21 C22 C23 -1.5(5)
B1 C21 C22 C23 -179.9(3)
F22 C22 C23 F23 -1.4(5)
C21 C22 C23 F23 179.4(3)
F22 C22 C23 C24 178.6(3)
C21 C22 C23 C24 -0.6(5)
F23 C23 C24 F24 0.8(5)
C22 C23 C24 F24 -179.1(3)
F23 C23 C24 C25 -178.3(3)
C22 C23 C24 C25 1.7(5)
F24 C24 C25 F25 -0.9(5)
C23 C24 C25 F25 178.2(3)
F24 C24 C25 C26 -179.8(3)
C23 C24 C25 C26 -0.7(5)
F25 C25 C26 F26 -2.4(4)
C24 C25 C26 F26 176.5(3)
F25 C25 C26 C21 179.5(3)
C24 C25 C26 C21 -1.6(5)
C22 C21 C26 F26 -175.4(3)
B1 C21 C26 F26 2.9(5)
C22 C21 C26 C25 2.6(5)
B1 C21 C26 C25 -179.2(3)
C21 B1 N1 B2 38.3(4)
C1 B1 N1 B2 -90.7(4)
C11 B1 N1 B2 156.8(3)
B1 N1 B2 C31 -3.8(4)
B1 N1 B2 C51 -128.4(3)
B1 N1 B2 C41 118.6(3)
N1 B2 C31 C36 71.1(4)
C51 B2 C31 C36 -166.8(3)
C41 B2 C31 C36 -50.1(4)
N1 B2 C31 C32 -108.7(3)
C51 B2 C31 C32 13.3(5)
C41 B2 C31 C32 130.1(3)
C36 C31 C32 F32 -175.9(3)
B2 C31 C32 F32 3.9(5)
C36 C31 C32 C33 3.3(5)
B2 C31 C32 C33 -176.8(3)
F32 C32 C33 F33 -0.7(5)
C31 C32 C33 F33 -180.0(3)
F32 C32 C33 C34 177.0(3)
C31 C32 C33 C34 -2.2(5)
F33 C33 C34 F34 -0.8(5)
C32 C33 C34 F34 -178.5(3)
F33 C33 C34 C35 177.6(3)
C32 C33 C34 C35 -0.1(5)
F34 C34 C35 F35 1.2(5)
C33 C34 C35 F35 -177.2(3)
F34 C34 C35 C36 179.4(3)
C33 C34 C35 C36 1.0(5)
F35 C35 C36 F36 -1.4(5)
C34 C35 C36 F36 -179.6(3)
F35 C35 C36 C31 178.5(3)
C34 C35 C36 C31 0.3(5)
C32 C31 C36 F36 177.5(3)
B2 C31 C36 F36 -2.3(4)
C32 C31 C36 C35 -2.4(5)
B2 C31 C36 C35 177.8(3)
N1 B2 C41 C46 46.8(4)
C31 B2 C41 C46 168.1(3)
C51 B2 C41 C46 -69.5(4)
N1 B2 C41 C42 -136.0(3)
C31 B2 C41 C42 -14.6(4)
C51 B2 C41 C42 107.8(4)
C46 C41 C42 F42 175.7(3)
B2 C41 C42 F42 -1.8(5)
C46 C41 C42 C43 -4.2(5)
B2 C41 C42 C43 178.3(3)
F42 C42 C43 F43 2.2(5)
C41 C42 C43 F43 -177.9(3)
F42 C42 C43 C44 -177.6(3)
C41 C42 C43 C44 2.3(6)
F43 C43 C44 F44 1.2(5)
C42 C43 C44 F44 -179.0(3)
F43 C43 C44 C45 -178.5(3)
C42 C43 C44 C45 1.3(6)
F44 C44 C45 F45 -1.3(5)
C43 C44 C45 F45 178.5(3)
F44 C44 C45 C46 177.9(3)
C43 C44 C45 C46 -2.4(5)
F45 C45 C46 F46 0.4(5)
C44 C45 C46 F46 -178.7(3)
F45 C45 C46 C41 179.2(3)
C44 C45 C46 C41 0.1(5)
C42 C41 C46 F46 -178.2(3)
B2 C41 C46 F46 -0.5(4)
C42 C41 C46 C45 3.1(5)
B2 C41 C46 C45 -179.3(3)
N1 B2 C51 C56 -6.1(5)
C31 B2 C51 C56 -128.5(4)
C41 B2 C51 C56 110.4(4)
N1 B2 C51 C52 175.6(3)
C31 B2 C51 C52 53.2(4)
C41 B2 C51 C52 -67.9(4)
C56 C51 C52 F52 179.4(3)
B2 C51 C52 F52 -2.0(5)
C56 C51 C52 C53 2.0(5)
B2 C51 C52 C53 -179.5(3)
F52 C52 C53 F53 0.2(5)
C51 C52 C53 F53 177.7(3)
F52 C52 C53 C54 -177.9(3)
C51 C52 C53 C54 -0.4(5)
F53 C53 C54 F54 0.7(5)
C52 C53 C54 F54 178.8(3)
F53 C53 C54 C55 -178.5(3)
C52 C53 C54 C55 -0.4(5)
F54 C54 C55 F55 1.7(5)
C53 C54 C55 F55 -179.1(3)
F54 C54 C55 C56 -179.8(3)
C53 C54 C55 C56 -0.6(5)
C52 C51 C56 F56 177.4(3)
B2 C51 C56 F56 -1.0(5)
C52 C51 C56 C55 -3.0(5)
B2 C51 C56 C55 178.7(3)
F55 C55 C56 F56 0.6(5)
C54 C55 C56 F56 -177.9(3)
F55 C55 C56 C51 -179.1(3)
C54 C55 C56 C51 2.4(5)
C66 N61 C62 C63 -48.8(4)
C67 N61 C62 C63 -171.8(3)
N61 C62 C63 O64 55.8(4)
C62 C63 O64 C65 -62.8(4)
C63 O64 C65 C66 62.6(4)
C62 N61 C66 C65 49.2(4)
C67 N61 C66 C65 173.9(3)
O64 C65 C66 N61 -55.9(4)
C62 N61 C67 C68 -51.3(4)
C66 N61 C67 C68 -175.2(3)
N61 C67 C68 C73 115.8(4)
N61 C67 C68 C69 -66.2(4)
C73 C68 C69 O74 179.8(3)
C67 C68 C69 O74 1.7(5)
C73 C68 C69 C70 -1.7(6)
C67 C68 C69 C70 -179.7(3)
O74 C69 C70 C71 179.9(3)
C68 C69 C70 C71 1.5(5)
O74 C69 C70 C75 -2.3(6)
C68 C69 C70 C75 179.3(3)
C69 C70 C71 C72 -0.5(6)
C75 C70 C71 C72 -178.3(4)
C70 C71 C72 C73 -0.4(6)
C70 C71 C72 C79 176.5(4)
C69 C68 C73 C72 0.8(6)
C67 C68 C73 C72 178.8(3)
C71 C72 C73 C68 0.2(5)
C79 C72 C73 C68 -176.7(3)
C69 C70 C75 C77 -63.9(4)
C71 C70 C75 C77 113.8(4)
C69 C70 C75 C78 177.9(4)
C71 C70 C75 C78 -4.4(5)
C69 C70 C75 C76 59.2(5)
C71 C70 C75 C76 -123.1(4)
C71 C72 C79 C81 11.6(6)
C73 C72 C79 C81 -171.7(4)
C71 C72 C79 C80 -109.4(4)
C73 C72 C79 C80 67.3(5)
C71 C72 C79 C82 130.5(4)
C73 C72 C79 C82 -52.8(5)

loop_
_platon_squeeze_void_nr
_platon_squeeze_void_average_x
_platon_squeeze_void_average_y
_platon_squeeze_void_average_z
_platon_squeeze_void_volume
_platon_squeeze_void_count_electrons
_platon_squeeze_void_content
1 0.476 0.024 0.604 7 0 ' '
2 0.313 0.189 0.173 115 9 ' '
3 0.313 0.311 0.673 115 9 ' '
4 0.476 0.476 0.104 7 0 ' '
5 0.524 0.524 0.896 7 0 ' '
6 0.687 0.689 0.327 115 9 ' '
7 0.687 0.811 0.827 115 9 ' '
8 0.524 0.976 0.396 7 0 ' '
